data_2237972
loop_
_publ_author_name
'Chouaib, Hassen'
'Kamoun, Slaheddine'
'Ayedi, Hassine Ferid'

_publ_section_title
;
 Tris(<i>N</i>,<i>N</i>-dimethylanilinium) hexabromidostannate(IV) bromide
;
_journal_coeditor_code NK2205
_journal_issue 6
_journal_name_full 'Acta Crystallographica Section E'
_journal_page_first m311
_journal_paper_doi 10.1107/S1600536813012403
_journal_volume 69
_journal_year 2013
_chemical_formula_iupac '(C8 H12 N)3 [Sn Br6] Br'
_chemical_formula_moiety '3(C8 H12 N +), Br6 Sn 2-, Br -'
_chemical_formula_sum 'C24 H36 Br7 N3 Sn'
_chemical_formula_weight 1044.62
_chemical_name_systematic
;
Tris(<i>N</i>,<i>N</i>-dimethylanilinium) hexabromidostannate(IV) bromide
;
_space_group_IT_number 14
_symmetry_cell_setting monoclinic
_symmetry_space_group_name_Hall '-P 2ybc'
_symmetry_space_group_name_H-M 'P 1 21/c 1'
_atom_sites_solution_hydrogens geom
_atom_sites_solution_primary direct
_atom_sites_solution_secondary difmap
_audit_creation_method SHELXL-97
_cell_angle_alpha 90.00
_cell_angle_beta 93.451(2)
_cell_angle_gamma 90.00
_cell_formula_units_Z 4
_cell_length_a 14.3408(6)
_cell_length_b 9.1904(4)
_cell_length_c 26.4029(12)
_cell_measurement_reflns_used 57951
_cell_measurement_temperature 296(2)
_cell_measurement_theta_max 25.03
_cell_measurement_theta_min 1.55
_cell_volume 3473.5(3)
_computing_cell_refinement 'SAINT (Bruker, 2006)'
_computing_data_collection 'APEX2 (Bruker, 2006)'
_computing_data_reduction 'SAINT (Bruker, 2006)'
_computing_molecular_graphics
;
Mercury (Macrae <i>et al.</i>, 2008)
;
_computing_publication_material
;
<i>WinGX</i>  (Farrugia, 2012) and <i>publCIF</i> (Westrip,
2010)
;
_computing_structure_refinement 'SHELXL97 (Sheldrick, 2008)'
_computing_structure_solution 'SHELXS97 (Sheldrick, 2008)'
_diffrn_ambient_temperature 296(2)
_diffrn_measured_fraction_theta_full 0.998
_diffrn_measured_fraction_theta_max 0.998
_diffrn_measurement_device_type 'Bruker APEXII CCD'
_diffrn_measurement_method \w
_diffrn_radiation_monochromator graphite
_diffrn_radiation_source 'fine-focus sealed tube'
_diffrn_radiation_type MoK\a
_diffrn_radiation_wavelength 0.71073
_diffrn_reflns_av_R_equivalents 0.0438
_diffrn_reflns_av_sigmaI/netI 0.0342
_diffrn_reflns_limit_h_max 17
_diffrn_reflns_limit_h_min -16
_diffrn_reflns_limit_k_max 10
_diffrn_reflns_limit_k_min -10
_diffrn_reflns_limit_l_max 31
_diffrn_reflns_limit_l_min -31
_diffrn_reflns_number 27006
_diffrn_reflns_theta_full 25.03
_diffrn_reflns_theta_max 25.03
_diffrn_reflns_theta_min 1.55
_diffrn_standards_interval_time 120
_diffrn_standards_number 2
_exptl_absorpt_coefficient_mu 8.806
_exptl_absorpt_correction_T_max 0.431
_exptl_absorpt_correction_T_min 0.415
_exptl_absorpt_correction_type multi-scan
_exptl_absorpt_process_details '(SADABS; Bruker, 2006)'
_exptl_crystal_colour yellow
_exptl_crystal_density_diffrn 1.998
_exptl_crystal_density_meas 2.009
_exptl_crystal_density_method Flotation
_exptl_crystal_description cube
_exptl_crystal_F_000 1984
_exptl_crystal_size_max 0.10
_exptl_crystal_size_mid 0.10
_exptl_crystal_size_min 0.10
_refine_diff_density_max 0.552
_refine_diff_density_min -0.380
_refine_ls_extinction_method none
_refine_ls_goodness_of_fit_ref 1.014
_refine_ls_hydrogen_treatment constr
_refine_ls_matrix_type full
_refine_ls_number_parameters 333
_refine_ls_number_reflns 6112
_refine_ls_number_restraints 7
_refine_ls_restrained_S_all 1.017
_refine_ls_R_factor_all 0.0530
_refine_ls_R_factor_gt 0.0304
_refine_ls_shift/su_max 0.001
_refine_ls_shift/su_mean 0.000
_refine_ls_structure_factor_coef Fsqd
_refine_ls_weighting_details 'calc w=1/[\s^2^(Fo^2^)+(0.0200P)^2^+4.9952P] where P=(Fo^2^+2Fc^2^)/3'
_refine_ls_weighting_scheme calc
_refine_ls_wR_factor_gt 0.0567
_refine_ls_wR_factor_ref 0.0636
_reflns_number_gt 4555
_reflns_number_total 6112
_reflns_threshold_expression I>2sigma(I)
_cod_data_source_file nk2205.cif
_cod_data_source_block I
_cod_original_sg_symbol_H-M 'P 21/c'
_cod_database_code 2237972
_cod_database_fobs_code 2237972

loop_
_symmetry_equiv_pos_as_xyz
'x, y, z'
'-x, y+1/2, -z+1/2'
'-x, -y, -z'
'x, -y-1/2, z-1/2'

loop_
_atom_site_type_symbol
_atom_site_label
_atom_site_fract_x
_atom_site_fract_y
_atom_site_fract_z
_atom_site_U_iso_or_equiv
_atom_site_adp_type
_atom_site_calc_flag
_atom_site_refinement_flags
_atom_site_occupancy
_atom_site_symmetry_multiplicity
Sn Sn1 0.34886(2) 0.42038(3) 0.357239(11) 0.03803(9) Uani d . 1 1
Br Br1 0.51100(3) 0.36489(6) 0.32373(2) 0.05700(15) Uani d . 1 1
Br Br2 0.27708(3) 0.21753(5) 0.297717(19) 0.05008(13) Uani d . 1 1
Br Br3 0.18550(3) 0.47638(6) 0.38796(2) 0.06065(15) Uani d . 1 1
Br Br4 0.42257(4) 0.62582(6) 0.415392(19) 0.06096(16) Uani d . 1 1
Br Br5 0.32156(4) 0.61078(6) 0.283898(19) 0.05471(14) Uani d . 1 1
Br Br6 0.37920(4) 0.23426(6) 0.42947(2) 0.06195(15) Uani d . 1 1
Br Br7 0.05993(4) 0.72433(6) 0.48704(2) 0.06009(15) Uani d . 1 1
C C11 0.8147(3) 0.4670(5) 0.40030(16) 0.0408(11) Uani d . 1 1
C C12 0.9067(3) 0.4520(5) 0.38938(18) 0.0490(12) Uani d . 1 1
H H12 0.9543 0.4607 0.4147 0.059 Uiso calc R 1 1
C C13 0.9264(4) 0.4237(6) 0.3399(2) 0.0600(14) Uani d . 1 1
H H13 0.9882 0.4142 0.3315 0.072 Uiso calc R 1 1
C C14 0.8561(4) 0.4095(6) 0.30307(19) 0.0651(15) Uani d . 1 1
H H14 0.8703 0.3888 0.2699 0.078 Uiso calc R 1 1
C C15 0.7657(4) 0.4254(7) 0.3145(2) 0.0671(16) Uani d . 1 1
H H15 0.7181 0.4172 0.2891 0.080 Uiso calc R 1 1
C C16 0.7444(3) 0.4537(6) 0.36346(19) 0.0575(14) Uani d . 1 1
H H16 0.6825 0.4637 0.3715 0.069 Uiso calc R 1 1
C C17 0.7015(4) 0.4466(7) 0.4685(2) 0.086(2) Uani d . 1 1
H H17A 0.6945 0.4708 0.5035 0.128 Uiso calc R 1 1
H H17B 0.6977 0.3430 0.4643 0.128 Uiso calc R 1 1
H H17C 0.6528 0.4924 0.4477 0.128 Uiso calc R 1 1
C C18 0.8038(4) 0.6560(6) 0.4652(2) 0.0769(18) Uani d . 1 1
H H18A 0.7906 0.6722 0.5000 0.115 Uiso calc R 1 1
H H18B 0.7606 0.7107 0.4435 0.115 Uiso calc R 1 1
H H18C 0.8664 0.6868 0.4599 0.115 Uiso calc R 1 1
N N11 0.7940(3) 0.4989(5) 0.45325(14) 0.0525(10) Uani d . 1 1
H H1 0.8380 0.4517 0.4734 0.063 Uiso calc R 1 1
C C21 0.0426(3) 0.9402(5) 0.35440(17) 0.0438(11) Uani d . 1 1
C C22 0.0362(4) 1.0562(6) 0.3223(2) 0.0590(14) Uani d . 1 1
H H22 0.0750 1.1366 0.3273 0.071 Uiso calc R 1 1
C C23 -0.0299(4) 1.0508(7) 0.2821(2) 0.0689(16) Uani d . 1 1
H H23 -0.0354 1.1288 0.2597 0.083 Uiso calc R 1 1
C C24 -0.0864(4) 0.9350(7) 0.2747(2) 0.0653(15) Uani d . 1 1
H H24 -0.1309 0.9341 0.2475 0.078 Uiso calc R 1 1
C C25 -0.0788(4) 0.8201(7) 0.3066(2) 0.0735(17) Uani d . 1 1
H H25 -0.1179 0.7401 0.3013 0.088 Uiso calc R 1 1
C C26 -0.0128(4) 0.8212(6) 0.3471(2) 0.0634(15) Uani d . 1 1
H H26 -0.0064 0.7418 0.3689 0.076 Uiso calc R 1 1
C C27 0.1164(5) 1.0776(6) 0.4274(2) 0.0774(18) Uani d . 1 1
H H27A 0.1623 1.0696 0.4552 0.116 Uiso calc R 1 1
H H27B 0.0563 1.0964 0.4402 0.116 Uiso calc R 1 1
H H27C 0.1328 1.1562 0.4057 0.116 Uiso calc R 1 1
C C28 0.2073(4) 0.8948(6) 0.3829(2) 0.0707(16) Uani d . 1 1
H H28A 0.2500 0.8944 0.4123 0.106 Uiso calc R 1 1
H H28B 0.2285 0.9626 0.3584 0.106 Uiso calc R 1 1
H H28C 0.2041 0.7992 0.3683 0.106 Uiso calc R 1 1
N N21 0.1128(3) 0.9387(4) 0.39786(15) 0.0509(10) Uani d . 1 1
H H2 0.0942 0.8687 0.4194 0.061 Uiso calc R 1 1
C C32 0.4009(5) 0.4525(8) 0.0832(3) 0.107(3) Uani d D 1 1
H H32 0.4589 0.4171 0.0751 0.128 Uiso calc R 1 1
C C38 0.4210(4) 0.2539(6) 0.1905(2) 0.0648(15) Uani d . 1 1
C C37 0.5277(4) 0.4612(7) 0.1808(3) 0.0710(17) Uani d . 1 1
C C31 0.3753(4) 0.4520(7) 0.1324(3) 0.084(2) Uani d D 1 1
N N31A 0.4589(7) 0.3584(11) 0.1545(4) 0.044(2) Uani d P 0.40 1
C C34 0.2539(5) 0.5579(7) 0.0589(3) 0.100(3) Uani d D 1 1
H H34 0.2123 0.5950 0.0338 0.120 Uiso calc R 1 1
C C35 0.2300(5) 0.5551(8) 0.1080(3) 0.100(2) Uani d D 1 1
H H35 0.1719 0.5895 0.1163 0.119 Uiso calc R 1 1
C C36 0.2906(5) 0.5022(8) 0.1448(3) 0.097(2) Uani d D 1 1
H H36 0.2744 0.5003 0.1783 0.117 Uiso calc R 1 1
C C33 0.3390(6) 0.5064(9) 0.0464(3) 0.109(3) Uani d D 1 1
H H33 0.3548 0.5080 0.0128 0.131 Uiso calc R 1 1
N N31B 0.4261(5) 0.4111(8) 0.1831(3) 0.0515(18) Uani d P 0.60 1
H H3B 0.4100 0.4645 0.2103 0.13(5) Uiso d P 0.60 1
H H3A 0.5006 0.3114 0.1410 0.18(11) Uiso d P 0.40 1
H H37A 0.5243 0.5588 0.1673 0.14(3) Uiso d . 1 1
H H37B 0.5753 0.4084 0.1646 0.21(5) Uiso d . 1 1
H H37C 0.5437 0.4663 0.2167 0.15(3) Uiso d . 1 1
H H38A 0.4597 0.1850 0.1747 0.31(7) Uiso d . 1 1
H H38B 0.3564 0.2317 0.1825 0.10(2) Uiso d . 1 1
H H38C 0.4338 0.2541 0.2263 0.29(6) Uiso d . 1 1

loop_
_atom_site_aniso_label
_atom_site_aniso_U_11
_atom_site_aniso_U_22
_atom_site_aniso_U_33
_atom_site_aniso_U_12
_atom_site_aniso_U_13
_atom_site_aniso_U_23
Sn1 0.03490(16) 0.04135(18) 0.03801(17) -0.00518(14) 0.00366(13) 0.00125(14)
Br1 0.0349(3) 0.0660(3) 0.0708(4) -0.0059(2) 0.0090(2) -0.0079(3)
Br2 0.0450(3) 0.0501(3) 0.0548(3) -0.0096(2) -0.0002(2) -0.0069(2)
Br3 0.0456(3) 0.0628(3) 0.0754(4) 0.0049(3) 0.0187(3) -0.0003(3)
Br4 0.0764(4) 0.0629(3) 0.0441(3) -0.0256(3) 0.0081(3) -0.0089(3)
Br5 0.0653(3) 0.0499(3) 0.0481(3) -0.0041(3) -0.0039(2) 0.0104(2)
Br6 0.0702(3) 0.0619(3) 0.0533(3) 0.0010(3) -0.0001(3) 0.0163(3)
Br7 0.0630(3) 0.0667(4) 0.0504(3) 0.0031(3) 0.0019(2) 0.0128(3)
C11 0.042(3) 0.044(3) 0.036(2) -0.002(2) -0.002(2) 0.005(2)
C12 0.041(3) 0.057(3) 0.049(3) -0.002(2) -0.005(2) 0.006(3)
C13 0.051(3) 0.072(4) 0.058(3) -0.003(3) 0.014(3) 0.005(3)
C14 0.077(4) 0.079(4) 0.039(3) -0.001(3) 0.002(3) -0.005(3)
C15 0.061(4) 0.086(4) 0.052(3) -0.011(3) -0.013(3) -0.006(3)
C16 0.045(3) 0.071(4) 0.054(3) -0.003(3) -0.007(2) 0.000(3)
C17 0.083(4) 0.103(5) 0.075(4) -0.012(4) 0.037(3) -0.001(4)
C18 0.079(4) 0.072(4) 0.082(4) -0.014(3) 0.016(3) -0.027(3)
N11 0.048(2) 0.063(3) 0.047(2) 0.009(2) 0.0001(19) 0.003(2)
C21 0.039(2) 0.049(3) 0.043(3) -0.001(2) 0.002(2) -0.002(2)
C22 0.059(3) 0.053(3) 0.065(3) -0.009(3) 0.003(3) 0.015(3)
C23 0.072(4) 0.070(4) 0.065(4) 0.010(3) -0.002(3) 0.022(3)
C24 0.059(3) 0.080(4) 0.055(3) 0.010(3) -0.009(3) -0.010(3)
C25 0.077(4) 0.066(4) 0.075(4) -0.017(3) -0.011(3) -0.011(4)
C26 0.082(4) 0.045(3) 0.062(4) -0.012(3) -0.010(3) 0.005(3)
C27 0.100(5) 0.062(4) 0.069(4) -0.012(3) -0.009(3) -0.016(3)
C28 0.049(3) 0.071(4) 0.092(4) 0.003(3) 0.005(3) 0.017(3)
N21 0.057(3) 0.047(2) 0.049(2) -0.006(2) 0.001(2) 0.004(2)
C32 0.093(5) 0.083(5) 0.144(8) 0.024(4) 0.010(6) 0.015(5)
C38 0.070(4) 0.055(4) 0.071(4) -0.008(3) 0.015(3) 0.018(3)
C37 0.061(4) 0.063(4) 0.087(5) -0.015(3) -0.014(3) 0.007(3)
C31 0.067(4) 0.080(5) 0.101(5) -0.026(4) -0.038(4) 0.038(4)
N31A 0.040(6) 0.045(6) 0.048(6) 0.004(5) -0.002(5) 0.006(5)
C34 0.123(6) 0.068(5) 0.101(6) 0.021(4) -0.067(5) -0.007(4)
C35 0.091(5) 0.098(6) 0.106(6) 0.021(4) -0.016(5) -0.012(5)
C36 0.101(6) 0.109(6) 0.079(5) -0.019(5) -0.017(4) -0.009(4)
C33 0.161(8) 0.093(6) 0.072(5) 0.023(6) -0.005(5) -0.005(4)
N31B 0.049(4) 0.055(5) 0.050(4) 0.005(4) -0.001(4) -0.005(4)

loop_
_atom_type_symbol
_atom_type_description
_atom_type_scat_dispersion_real
_atom_type_scat_dispersion_imag
_atom_type_scat_source
C C 0.0033 0.0016 'International Tables Vol C Tables 4.2.6.8 and 6.1.1.4'
H H 0.0000 0.0000 'International Tables Vol C Tables 4.2.6.8 and 6.1.1.4'
Br Br -0.2901 2.4595 'International Tables Vol C Tables 4.2.6.8 and 6.1.1.4'
N N 0.0061 0.0033 'International Tables Vol C Tables 4.2.6.8 and 6.1.1.4'
Sn Sn -0.6537 1.4246 'International Tables Vol C Tables 4.2.6.8 and 6.1.1.4'

loop_
_geom_angle_atom_site_label_1
_geom_angle_atom_site_label_2
_geom_angle_atom_site_label_3
_geom_angle
Br3 Sn1 Br6 90.91(2)
Br3 Sn1 Br1 178.36(2)
Br6 Sn1 Br1 90.40(2)
Br3 Sn1 Br2 89.948(19)
Br6 Sn1 Br2 90.82(2)
Br1 Sn1 Br2 89.042(19)
Br3 Sn1 Br4 90.80(2)
Br6 Sn1 Br4 90.03(2)
Br1 Sn1 Br4 90.19(2)
Br2 Sn1 Br4 178.86(2)
Br3 Sn1 Br5 90.06(2)
Br6 Sn1 Br5 178.87(2)
Br1 Sn1 Br5 88.64(2)
Br2 Sn1 Br5 89.773(19)
Br4 Sn1 Br5 89.37(2)
C16 C11 C12 121.3(4)
C16 C11 N11 120.8(4)
C12 C11 N11 118.0(4)
C11 C12 C13 118.2(4)
C11 C12 H12 120.9
C13 C12 H12 120.9
C14 C13 C12 120.6(5)
C14 C13 H13 119.7
C12 C13 H13 119.7
C15 C14 C13 120.5(5)
C15 C14 H14 119.8
C13 C14 H14 119.8
C14 C15 C16 119.9(5)
C14 C15 H15 120.0
C16 C15 H15 120.0
C11 C16 C15 119.6(5)
C11 C16 H16 120.2
C15 C16 H16 120.2
N11 C17 H17A 109.5
N11 C17 H17B 109.5
H17A C17 H17B 109.5
N11 C17 H17C 109.5
H17A C17 H17C 109.5
H17B C17 H17C 109.5
N11 C18 H18A 109.5
N11 C18 H18B 109.5
H18A C18 H18B 109.5
N11 C18 H18C 109.5
H18A C18 H18C 109.5
H18B C18 H18C 109.5
C11 N11 C18 111.9(4)
C11 N11 C17 115.2(4)
C18 N11 C17 109.3(4)
C11 N11 H1 106.6
C18 N11 H1 106.6
C17 N11 H1 106.6
C26 C21 C22 121.7(5)
C26 C21 N21 117.8(4)
C22 C21 N21 120.4(4)
C21 C22 C23 117.9(5)
C21 C22 H22 121.1
C23 C22 H22 121.1
C24 C23 C22 121.4(5)
C24 C23 H23 119.3
C22 C23 H23 119.3
C23 C24 C25 120.1(5)
C23 C24 H24 119.9
C25 C24 H24 119.9
C24 C25 C26 120.1(5)
C24 C25 H25 119.9
C26 C25 H25 119.9
C21 C26 C25 118.8(5)
C21 C26 H26 120.6
C25 C26 H26 120.6
N21 C27 H27A 109.5
N21 C27 H27B 109.5
H27A C27 H27B 109.5
N21 C27 H27C 109.5
H27A C27 H27C 109.5
H27B C27 H27C 109.5
N21 C28 H28A 109.5
N21 C28 H28B 109.5
H28A C28 H28B 109.5
N21 C28 H28C 109.5
H28A C28 H28C 109.5
H28B C28 H28C 109.5
C21 N21 C28 112.6(4)
C21 N21 C27 113.4(4)
C28 N21 C27 111.5(4)
C21 N21 H2 106.3
C28 N21 H2 106.3
C27 N21 H2 106.3
C33 C32 C31 118.3(6)
C33 C32 H32 120.9
C31 C32 H32 120.9
N31B C38 N31A 41.2(5)
N31B C38 H38A 124.3
N31A C38 H38A 84.5
N31B C38 H38B 103.6
N31A C38 H38B 112.5
H38A C38 H38B 109.9
N31B C38 H38C 97.1
N31A C38 H38C 125.6
H38A C38 H38C 110.7
H38B C38 H38C 110.1
N31A C37 N31B 39.8(5)
N31A C37 H37A 113.3
N31B C37 H37A 105.5
N31A C37 H37B 86.6
N31B C37 H37B 124.7
H37A C37 H37B 109.0
N31A C37 H37C 126.6
N31B C37 H37C 98.6
H37A C37 H37C 108.9
H37B C37 H37C 109.3
C36 C31 C32 121.5(6)
C36 C31 N31B 105.0(7)
C32 C31 N31B 133.4(7)
C36 C31 N31A 140.9(8)
C32 C31 N31A 96.4(7)
N31B C31 N31A 39.1(4)
N31B N31A C38 68.5(8)
N31B N31A C37 71.5(8)
C38 N31A C37 111.4(8)
N31B N31A C31 68.9(8)
C38 N31A C31 107.2(7)
C37 N31A C31 107.1(7)
N31B N31A H3A 157.3(12)
C38 N31A H3A 103.8(9)
C37 N31A H3A 93.1(8)
C31 N31A H3A 133.0(11)
C35 C34 C33 120.2(6)
C35 C34 H34 119.9
C33 C34 H34 119.9
C36 C35 C34 120.1(7)
C36 C35 H35 119.9
C34 C35 H35 119.9
C35 C36 C31 119.7(7)
C35 C36 H36 120.2
C31 C36 H36 120.2
C34 C33 C32 120.2(7)
C34 C33 H33 119.9
C32 C33 H33 119.9
N31A N31B C38 70.3(8)
N31A N31B C31 72.0(8)
C38 N31B C31 109.6(6)
N31A N31B C37 68.8(7)
C38 N31B C37 110.9(6)
C31 N31B C37 107.3(6)
N31A N31B H3B 167.5
C38 N31B H3B 114.1
C31 N31B H3B 115.3
C37 N31B H3B 98.9

loop_
_geom_bond_atom_site_label_1
_geom_bond_atom_site_label_2
_geom_bond_distance
Sn1 Br3 2.5767(6)
Sn1 Br6 2.5792(6)
Sn1 Br1 2.5879(6)
Sn1 Br2 2.6096(6)
Sn1 Br4 2.6161(6)
Sn1 Br5 2.6217(6)
C11 C16 1.363(6)
C11 C12 1.375(6)
C11 N11 1.476(5)
C12 C13 1.378(7)
C12 H12 0.9300
C13 C14 1.364(7)
C13 H13 0.9300
C14 C15 1.357(7)
C14 H14 0.9300
C15 C16 1.371(7)
C15 H15 0.9300
C16 H16 0.9300
C17 N11 1.488(7)
C17 H17A 0.9600
C17 H17B 0.9600
C17 H17C 0.9600
C18 N11 1.483(7)
C18 H18A 0.9600
C18 H18B 0.9600
C18 H18C 0.9600
N11 H1 0.9100
C21 C26 1.358(7)
C21 C22 1.362(7)
C21 N21 1.480(6)
C22 C23 1.380(7)
C22 H22 0.9300
C23 C24 1.345(8)
C23 H23 0.9300
C24 C25 1.351(8)
C24 H24 0.9300
C25 C26 1.386(7)
C25 H25 0.9300
C26 H26 0.9300
C27 N21 1.495(6)
C27 H27A 0.9600
C27 H27B 0.9600
C27 H27C 0.9600
C28 N21 1.490(6)
C28 H28A 0.9600
C28 H28B 0.9600
C28 H28C 0.9600
N21 H2 0.9100
C32 C33 1.370(7)
C32 C31 1.371(6)
C32 H32 0.9300
C38 N31B 1.460(9)
C38 N31A 1.478(11)
C38 H38A 0.954
C38 H38B 0.960
C38 H38C 0.951
C37 N31A 1.507(11)
C37 N31B 1.532(9)
C37 H37A 0.966
C37 H37B 0.960
C37 H37C 0.962
C31 C36 1.356(7)
C31 N31B 1.531(9)
C31 N31A 1.560(12)
N31A N31B 1.034(12)
N31A H3A 0.834
C34 C35 1.361(7)
C34 C33 1.367(7)
C34 H34 0.9300
C35 C36 1.354(7)
C35 H35 0.9300
C36 H36 0.9300
C33 H33 0.9300
N31B H3B 0.912

loop_
_geom_hbond_atom_site_label_D
_geom_hbond_atom_site_label_H
_geom_hbond_atom_site_label_A
_geom_hbond_site_symmetry_A
_geom_hbond_distance_DH
_geom_hbond_distance_HA
_geom_hbond_distance_DA
_geom_hbond_angle_DHA
_geom_hbond_publ_flag
N11 H1 Br7 3_666 0.91 2.38 3.269(4) 165.1 yes
N21 H2 Br7 . 0.91 2.30 3.196(4) 167.9 yes
N31B H3B Br5 . 0.91 2.74 3.631(8) 167.1 yes
N31A H3A Br4 2_645 0.83 2.56 3.352(13) 159.7 yes

loop_
_geom_torsion_atom_site_label_1
_geom_torsion_atom_site_label_2
_geom_torsion_atom_site_label_3
_geom_torsion_atom_site_label_4
_geom_torsion
C16 C11 C12 C13 0.3(7)
N11 C11 C12 C13 -179.4(4)
C11 C12 C13 C14 -0.7(8)
C12 C13 C14 C15 1.1(9)
C13 C14 C15 C16 -1.0(9)
C12 C11 C16 C15 -0.3(8)
N11 C11 C16 C15 179.4(5)
C14 C15 C16 C11 0.6(9)
C16 C11 N11 C18 -97.6(5)
C12 C11 N11 C18 82.1(5)
C16 C11 N11 C17 28.1(7)
C12 C11 N11 C17 -152.2(5)
C26 C21 C22 C23 1.0(8)
N21 C21 C22 C23 179.2(4)
C21 C22 C23 C24 0.1(8)
C22 C23 C24 C25 -0.7(9)
C23 C24 C25 C26 0.1(9)
C22 C21 C26 C25 -1.6(8)
N21 C21 C26 C25 -179.8(5)
C24 C25 C26 C21 1.0(9)
C26 C21 N21 C28 96.9(5)
C22 C21 N21 C28 -81.4(6)
C26 C21 N21 C27 -135.4(5)
C22 C21 N21 C27 46.3(6)
C33 C32 C31 C36 0.5(11)
C33 C32 C31 N31B -175.4(7)
C33 C32 C31 N31A 170.4(7)
N31B C38 N31A C37 58.6(8)
N31B C38 N31A C31 -58.3(8)
N31B C37 N31A C38 -56.9(8)
N31B C37 N31A C31 60.0(8)
C36 C31 N31A N31B -30.0(13)
C32 C31 N31A N31B 163.7(8)
C36 C31 N31A C38 27.9(14)
C32 C31 N31A C38 -138.4(8)
N31B C31 N31A C38 58.0(8)
C36 C31 N31A C37 -91.7(11)
C32 C31 N31A C37 102.0(8)
N31B C31 N31A C37 -61.7(8)
C33 C34 C35 C36 0.5(12)
C34 C35 C36 C31 -0.1(12)
C32 C31 C36 C35 -0.5(11)
N31B C31 C36 C35 176.5(7)
N31A C31 C36 C35 -164.4(9)
C35 C34 C33 C32 -0.4(12)
C31 C32 C33 C34 -0.1(12)
C37 N31A N31B C38 -123.1(5)
C31 N31A N31B C38 119.5(5)
C38 N31A N31B C31 -119.5(5)
C37 N31A N31B C31 117.5(5)
C38 N31A N31B C37 123.1(5)
C31 N31A N31B C37 -117.5(5)
N31A C38 N31B C31 61.5(8)
N31A C38 N31B C37 -56.7(8)
C36 C31 N31B N31A 160.9(8)
C32 C31 N31B N31A -22.6(11)
C36 C31 N31B C38 100.4(7)
C32 C31 N31B C38 -83.1(10)
N31A C31 N31B C38 -60.5(8)
C36 C31 N31B C37 -139.0(6)
C32 C31 N31B C37 37.4(11)
N31A C31 N31B C37 60.0(8)
N31A C37 N31B C38 57.6(8)
N31A C37 N31B C31 -62.1(8)
